data_4066178
loop_
_publ_author_name
'Kahnes, Marcel'
'G\"orls, Helmar'
'Westerhausen, Matthias'

_publ_section_title
;
 Synthesis of Dinuclear Zinc Alkynyls and Their Use in Catalytic
 Silicon&#x2212;Carbon Bond Formation
;
_journal_issue 16
_journal_name_full Organometallics
_journal_page_first 3490
_journal_paper_doi 10.1021/om100338s
_journal_volume 29
_journal_year 2010
_chemical_formula_moiety 'C27 H37 N3 Si2 Zn'
_chemical_formula_sum 'C27 H37 N3 Si2 Zn'
_chemical_formula_weight 525.15
_chemical_name_systematic
; 
 ? 
;
_space_group_IT_number 14
_symmetry_cell_setting monoclinic
_symmetry_space_group_name_Hall '-P 2yn'
_symmetry_space_group_name_H-M 'P 1 21/n 1'
_atom_sites_solution_hydrogens geom
_atom_sites_solution_primary direct
_atom_sites_solution_secondary difmap
_audit_creation_method SHELXL-97
_cell_angle_alpha 90.00
_cell_angle_beta 106.712(1)
_cell_angle_gamma 90.00
_cell_formula_units_Z 4
_cell_length_a 14.9418(4)
_cell_length_b 11.6911(3)
_cell_length_c 17.1955(4)
_cell_measurement_reflns_used 20120
_cell_measurement_temperature 183(2)
_cell_measurement_theta_max 27.48
_cell_measurement_theta_min 2.47
_cell_volume 2876.94(13)
_computing_cell_refinement DENZO
_computing_data_collection COLLECT
_computing_data_reduction DENZO
_computing_molecular_graphics SHELXTL/PC
_computing_publication_material SHELXL-97
_computing_structure_refinement 'SHELXL-97 (Sheldrick, 1997)'
_computing_structure_solution 'SHELXS-97 (Sheldrick, 1990)'
_diffrn_ambient_temperature 183(2)
_diffrn_measured_fraction_theta_full 0.997
_diffrn_measured_fraction_theta_max 0.997
_diffrn_measurement_device_type KappaCCD
_diffrn_measurement_method 'phi- + omega-scan'
_diffrn_radiation_monochromator graphite
_diffrn_radiation_source 'fine-focus sealed tube'
_diffrn_radiation_type MoK\a
_diffrn_radiation_wavelength 0.71073
_diffrn_reflns_av_R_equivalents 0.0432
_diffrn_reflns_av_sigmaI/netI 0.0469
_diffrn_reflns_limit_h_max 19
_diffrn_reflns_limit_h_min -18
_diffrn_reflns_limit_k_max 15
_diffrn_reflns_limit_k_min -14
_diffrn_reflns_limit_l_max 21
_diffrn_reflns_limit_l_min -22
_diffrn_reflns_number 20120
_diffrn_reflns_theta_full 27.48
_diffrn_reflns_theta_max 27.48
_diffrn_reflns_theta_min 2.47
_exptl_absorpt_coefficient_mu 0.956
_exptl_absorpt_correction_type none
_exptl_crystal_colour colourless
_exptl_crystal_density_diffrn 1.212
_exptl_crystal_density_method 'not measured'
_exptl_crystal_description prism
_exptl_crystal_F_000 1112
_exptl_crystal_size_max 0.05
_exptl_crystal_size_mid 0.05
_exptl_crystal_size_min 0.04
_refine_diff_density_max 0.287
_refine_diff_density_min -0.338
_refine_diff_density_rms 0.053
_refine_ls_extinction_method none
_refine_ls_goodness_of_fit_ref 0.999
_refine_ls_hydrogen_treatment mixed
_refine_ls_matrix_type full
_refine_ls_number_parameters 308
_refine_ls_number_reflns 6574
_refine_ls_number_restraints 0
_refine_ls_restrained_S_all 0.999
_refine_ls_R_factor_all 0.0581
_refine_ls_R_factor_gt 0.0352
_refine_ls_shift/su_max 0.001
_refine_ls_shift/su_mean 0.000
_refine_ls_structure_factor_coef Fsqd
_refine_ls_weighting_details 'calc w=1/[\s^2^(Fo^2^)+(0.0432P)^2^+0.3701P] where P=(Fo^2^+2Fc^2^)/3'
_refine_ls_weighting_scheme calc
_refine_ls_wR_factor_gt 0.0788
_refine_ls_wR_factor_ref 0.0871
_reflns_number_gt 4908
_reflns_number_total 6574
_reflns_threshold_expression >2sigma(I)
_cod_data_source_file om100338s_si_002.cif
_cod_data_source_block FO3892
_cod_depositor_comments
;
The following automatic conversions were performed:

'_exptl_absorpt_correction_type' value 'NONE' changed to 'none'
according to /home/saulius/struct/CIF-dictionaries/cif_core.dic
dictionary named 'cif_core.dic' version 2.4.1 from 2010-06-29.

Automatic conversion script
Id: cif_fix_values 1715 2011-07-08 13:25:40Z adriana 
;
_cod_original_sg_symbol_Hall '-P 2yn''
_cod_original_sg_symbol_H-M 'P 21/n'
_cod_database_code 4066178

loop_
_symmetry_equiv_pos_as_xyz
'x, y, z'
'-x+1/2, y+1/2, -z+1/2'
'-x, -y, -z'
'x-1/2, -y-1/2, z-1/2'

loop_
_atom_site_label
_atom_site_type_symbol
_atom_site_fract_x
_atom_site_fract_y
_atom_site_fract_z
_atom_site_U_iso_or_equiv
_atom_site_adp_type
_atom_site_occupancy
_atom_site_symmetry_multiplicity
_atom_site_calc_flag
_atom_site_refinement_flags
Zn1 Zn 0.554871(14) 0.283844(18) 0.193875(13) 0.02697(8) Uani 1 1 d .
Si1 Si 0.36607(4) 0.23779(6) 0.24998(4) 0.04039(15) Uani 1 1 d .
Si2 Si 0.45323(4) 0.04918(5) 0.15869(3) 0.03142(13) Uani 1 1 d .
N1 N 0.50114(11) 0.44376(14) 0.13740(9) 0.0310(4) Uani 1 1 d .
N2 N 0.61967(12) 0.40634(14) 0.28795(10) 0.0313(4) Uani 1 1 d .
N3 N 0.62639(15) 0.26612(17) 0.43457(11) 0.0471(5) Uani 1 1 d .
C1 C 0.66272(15) 0.26026(17) 0.14916(13) 0.0331(4) Uani 1 1 d .
C2 C 0.73101(14) 0.24285(17) 0.12581(12) 0.0309(4) Uani 1 1 d .
C3 C 0.81039(14) 0.21289(16) 0.09849(12) 0.0305(4) Uani 1 1 d .
C4 C 0.89982(16) 0.2503(2) 0.13946(15) 0.0458(6) Uani 1 1 d .
H4A H 0.9086 0.3018 0.1837 0.055 Uiso 1 1 calc R
C5 C 0.97650(17) 0.2127(2) 0.11606(18) 0.0589(7) Uani 1 1 d .
H5A H 1.0373 0.2384 0.1449 0.071 Uiso 1 1 calc R
C6 C 0.96552(19) 0.1394(2) 0.05215(19) 0.0623(7) Uani 1 1 d .
H6A H 1.0182 0.1136 0.0367 0.075 Uiso 1 1 calc R
C7 C 0.8770(2) 0.1032(2) 0.01046(16) 0.0590(7) Uani 1 1 d .
H7A H 0.8688 0.0527 -0.0344 0.071 Uiso 1 1 calc R
C8 C 0.80039(16) 0.1393(2) 0.03293(13) 0.0425(5) Uani 1 1 d .
H8A H 0.7399 0.1136 0.0033 0.051 Uiso 1 1 calc R
C9 C 0.42753(15) 0.4634(2) 0.07237(12) 0.0405(5) Uani 1 1 d .
H9A H 0.3889 0.4008 0.0483 0.049 Uiso 1 1 calc R
C10 C 0.40592(17) 0.5705(2) 0.03930(14) 0.0491(6) Uani 1 1 d .
H10A H 0.3537 0.5814 -0.0071 0.059 Uiso 1 1 calc R
C11 C 0.46113(18) 0.6618(2) 0.07446(15) 0.0511(6) Uani 1 1 d .
H11A H 0.4479 0.7365 0.0525 0.061 Uiso 1 1 calc R
C12 C 0.53605(17) 0.64280(19) 0.14212(14) 0.0470(6) Uani 1 1 d .
H12A H 0.5742 0.7048 0.1681 0.056 Uiso 1 1 calc R
C13 C 0.55508(15) 0.53265(18) 0.17178(12) 0.0349(5) Uani 1 1 d .
C14 C 0.63896(15) 0.50444(17) 0.24192(13) 0.0383(5) Uani 1 1 d .
H14A H 0.6927 0.4865 0.2212 0.046 Uiso 1 1 calc R
H14B H 0.6558 0.5716 0.2782 0.046 Uiso 1 1 calc R
C15 C 0.70475(14) 0.36343(19) 0.34851(12) 0.0379(5) Uani 1 1 d .
H15A H 0.7285 0.4221 0.3910 0.045 Uiso 1 1 calc R
H15B H 0.7540 0.3480 0.3218 0.045 Uiso 1 1 calc R
C16 C 0.68248(14) 0.25590(18) 0.38642(12) 0.0355(5) Uani 1 1 d .
C17 C 0.71533(15) 0.1514(2) 0.36892(14) 0.0442(5) Uani 1 1 d .
H17A H 0.7547 0.1472 0.3344 0.053 Uiso 1 1 calc R
C18 C 0.69050(18) 0.0536(2) 0.40190(15) 0.0545(6) Uani 1 1 d .
H18A H 0.7122 -0.0190 0.3902 0.065 Uiso 1 1 calc R
C19 C 0.6340(2) 0.0621(2) 0.45180(15) 0.0571(7) Uani 1 1 d .
H19A H 0.6163 -0.0040 0.4759 0.069 Uiso 1 1 calc R
C20 C 0.6036(2) 0.1691(2) 0.46608(15) 0.0577(7) Uani 1 1 d .
H20A H 0.5641 0.1747 0.5004 0.069 Uiso 1 1 calc R
C21 C 0.46841(13) 0.17447(17) 0.22627(11) 0.0289(4) Uani 1 1 d .
H21A H 0.5070 0.1442 0.2798 0.035 Uiso 1 1 calc R
C22 C 0.3286(2) 0.1509(3) 0.32718(18) 0.0682(8) Uani 1 1 d .
H22A H 0.3798 0.1475 0.3778 0.102 Uiso 1 1 calc R
H22B H 0.3126 0.0732 0.3063 0.102 Uiso 1 1 calc R
H22C H 0.2739 0.1866 0.3377 0.102 Uiso 1 1 calc R
C23 C 0.26207(17) 0.2526(3) 0.15845(18) 0.0655(8) Uani 1 1 d .
H23A H 0.2427 0.1768 0.1354 0.098 Uiso 1 1 calc R
H23B H 0.2786 0.3004 0.1178 0.098 Uiso 1 1 calc R
H23C H 0.2106 0.2882 0.1743 0.098 Uiso 1 1 calc R
C24 C 0.39085(17) 0.3853(2) 0.29495(16) 0.0520(6) Uani 1 1 d .
H24A H 0.4439 0.3820 0.3442 0.078 Uiso 1 1 calc R
H24B H 0.3356 0.4141 0.3086 0.078 Uiso 1 1 calc R
H24C H 0.4059 0.4366 0.2554 0.078 Uiso 1 1 calc R
C25 C 0.37560(18) -0.0651(2) 0.18130(16) 0.0539(6) Uani 1 1 d .
H25A H 0.3989 -0.0872 0.2386 0.081 Uiso 1 1 calc R
H25B H 0.3757 -0.1319 0.1469 0.081 Uiso 1 1 calc R
H25C H 0.3118 -0.0356 0.1702 0.081 Uiso 1 1 calc R
C26 C 0.40398(17) 0.0919(2) 0.04926(13) 0.0482(6) Uani 1 1 d .
H26A H 0.4426 0.1526 0.0363 0.072 Uiso 1 1 calc R
H26B H 0.3399 0.1199 0.0400 0.072 Uiso 1 1 calc R
H26C H 0.4037 0.0255 0.0144 0.072 Uiso 1 1 calc R
C27 C 0.56916(15) -0.02084(18) 0.16875(13) 0.0386(5) Uani 1 1 d .
H27A H 0.5962 -0.0468 0.2248 0.058 Uiso 1 1 calc R
H27B H 0.6114 0.0343 0.1547 0.058 Uiso 1 1 calc R
H27C H 0.5604 -0.0866 0.1320 0.058 Uiso 1 1 calc R
H1N2 H 0.5792(16) 0.424(2) 0.3137(13) 0.041(7) Uiso 1 1 d .

loop_
_atom_site_aniso_label
_atom_site_aniso_U_11
_atom_site_aniso_U_22
_atom_site_aniso_U_33
_atom_site_aniso_U_23
_atom_site_aniso_U_13
_atom_site_aniso_U_12
Zn1 0.02305(12) 0.02841(13) 0.02936(12) -0.00149(9) 0.00742(9) -0.00168(9)
Si1 0.0253(3) 0.0557(4) 0.0434(3) -0.0044(3) 0.0151(3) -0.0009(3)
Si2 0.0284(3) 0.0340(3) 0.0313(3) -0.0025(2) 0.0078(2) -0.0076(2)
N1 0.0292(8) 0.0335(9) 0.0295(8) -0.0011(7) 0.0072(7) 0.0003(7)
N2 0.0269(8) 0.0343(9) 0.0308(8) -0.0034(7) 0.0054(7) 0.0016(7)
N3 0.0553(12) 0.0494(12) 0.0371(10) -0.0027(9) 0.0139(9) 0.0045(10)
C1 0.0333(11) 0.0289(10) 0.0378(11) -0.0004(9) 0.0114(9) -0.0012(8)
C2 0.0328(11) 0.0285(10) 0.0321(10) 0.0037(8) 0.0106(9) -0.0004(8)
C3 0.0304(10) 0.0308(10) 0.0331(10) 0.0065(8) 0.0136(8) 0.0032(8)
C4 0.0353(12) 0.0549(14) 0.0494(13) -0.0109(11) 0.0156(10) -0.0033(11)
C5 0.0309(12) 0.0698(18) 0.0806(19) -0.0080(15) 0.0232(13) -0.0030(12)
C6 0.0550(16) 0.0594(17) 0.091(2) -0.0003(15) 0.0495(16) 0.0115(13)
C7 0.0730(19) 0.0562(16) 0.0593(15) -0.0130(13) 0.0375(14) 0.0039(14)
C8 0.0440(13) 0.0460(13) 0.0406(12) -0.0046(10) 0.0174(10) -0.0026(10)
C9 0.0371(12) 0.0443(13) 0.0364(11) 0.0024(10) 0.0047(9) -0.0012(10)
C10 0.0469(14) 0.0522(14) 0.0424(12) 0.0119(11) 0.0038(10) 0.0094(12)
C11 0.0610(16) 0.0370(13) 0.0538(14) 0.0120(11) 0.0140(12) 0.0100(12)
C12 0.0553(14) 0.0292(11) 0.0533(14) -0.0001(10) 0.0104(12) -0.0003(10)
C13 0.0358(11) 0.0311(11) 0.0384(10) -0.0020(9) 0.0115(9) 0.0005(9)
C14 0.0379(12) 0.0288(11) 0.0426(11) -0.0043(9) 0.0028(9) -0.0042(9)
C15 0.0276(10) 0.0425(12) 0.0367(11) -0.0044(10) -0.0017(9) -0.0008(9)
C16 0.0270(10) 0.0412(12) 0.0308(10) -0.0032(9) -0.0036(8) 0.0036(9)
C17 0.0321(11) 0.0454(13) 0.0508(13) -0.0054(11) 0.0051(10) 0.0075(10)
C18 0.0526(15) 0.0429(14) 0.0576(15) -0.0018(12) -0.0010(12) 0.0113(12)
C19 0.0703(18) 0.0474(15) 0.0441(13) 0.0126(12) 0.0011(13) -0.0037(13)
C20 0.0730(18) 0.0622(17) 0.0409(13) 0.0021(12) 0.0212(13) -0.0029(15)
C21 0.0234(9) 0.0353(10) 0.0264(9) 0.0002(8) 0.0049(8) -0.0016(8)
C22 0.0646(18) 0.084(2) 0.0743(18) -0.0027(16) 0.0487(16) -0.0110(16)
C23 0.0270(12) 0.091(2) 0.0733(19) -0.0099(16) 0.0062(12) 0.0073(13)
C24 0.0391(13) 0.0609(16) 0.0634(15) -0.0115(13) 0.0265(12) 0.0099(11)
C25 0.0555(15) 0.0495(14) 0.0618(15) -0.0090(12) 0.0250(13) -0.0226(12)
C26 0.0471(13) 0.0595(15) 0.0338(11) -0.0050(11) 0.0047(10) -0.0069(12)
C27 0.0430(12) 0.0298(11) 0.0443(11) -0.0023(9) 0.0147(10) -0.0007(9)

loop_
_atom_type_symbol
_atom_type_description
_atom_type_scat_dispersion_real
_atom_type_scat_dispersion_imag
_atom_type_scat_source
C C 0.0033 0.0016 'International Tables Vol C Tables 4.2.6.8 and 6.1.1.4'
H H 0.0000 0.0000 'International Tables Vol C Tables 4.2.6.8 and 6.1.1.4'
N N 0.0061 0.0033 'International Tables Vol C Tables 4.2.6.8 and 6.1.1.4'
Si Si 0.0817 0.0704 'International Tables Vol C Tables 4.2.6.8 and 6.1.1.4'
Zn Zn 0.2839 1.4301 'International Tables Vol C Tables 4.2.6.8 and 6.1.1.4'

loop_
_geom_angle_atom_site_label_1
_geom_angle_atom_site_label_2
_geom_angle_atom_site_label_3
_geom_angle
C1 Zn1 C21 132.45(8)
C1 Zn1 N1 100.60(7)
C21 Zn1 N1 119.48(7)
C1 Zn1 N2 98.16(8)
C21 Zn1 N2 113.49(7)
N1 Zn1 N2 77.97(6)
C21 Si1 C23 112.98(11)
C21 Si1 C22 111.88(12)
C23 Si1 C22 107.43(14)
C21 Si1 C24 112.35(10)
C23 Si1 C24 106.14(13)
C22 Si1 C24 105.57(13)
C21 Si2 C27 110.20(9)
C21 Si2 C25 113.92(10)
C27 Si2 C25 106.17(11)
C21 Si2 C26 111.21(10)
C27 Si2 C26 107.04(11)
C25 Si2 C26 107.95(11)
C9 N1 C13 118.54(18)
C9 N1 Zn1 129.33(14)
C13 N1 Zn1 111.99(13)
C14 N2 C15 112.46(16)
C14 N2 Zn1 103.21(12)
C15 N2 Zn1 114.20(13)
C14 N2 H1N2 110.9(15)
C15 N2 H1N2 107.8(15)
Zn1 N2 H1N2 108.2(15)
C16 N3 C20 116.7(2)
C2 C1 Zn1 176.42(18)
C1 C2 C3 175.5(2)
C4 C3 C8 117.95(19)
C4 C3 C2 121.37(19)
C8 C3 C2 120.55(19)
C3 C4 C5 120.4(2)
C3 C4 H4A 119.8
C5 C4 H4A 119.8
C6 C5 C4 120.8(2)
C6 C5 H5A 119.6
C4 C5 H5A 119.6
C5 C6 C7 119.1(2)
C5 C6 H6A 120.4
C7 C6 H6A 120.4
C8 C7 C6 120.8(2)
C8 C7 H7A 119.6
C6 C7 H7A 119.6
C7 C8 C3 120.9(2)
C7 C8 H8A 119.6
C3 C8 H8A 119.6
N1 C9 C10 122.6(2)
N1 C9 H9A 118.7
C10 C9 H9A 118.7
C11 C10 C9 118.9(2)
C11 C10 H10A 120.5
C9 C10 H10A 120.5
C10 C11 C12 118.9(2)
C10 C11 H11A 120.5
C12 C11 H11A 120.5
C13 C12 C11 119.4(2)
C13 C12 H12A 120.3
C11 C12 H12A 120.3
N1 C13 C12 121.59(19)
N1 C13 C14 116.05(17)
C12 C13 C14 122.32(19)
N2 C14 C13 110.85(17)
N2 C14 H14A 109.5
C13 C14 H14A 109.5
N2 C14 H14B 109.5
C13 C14 H14B 109.5
H14A C14 H14B 108.1
N2 C15 C16 109.72(16)
N2 C15 H15A 109.7
C16 C15 H15A 109.7
N2 C15 H15B 109.7
C16 C15 H15B 109.7
H15A C15 H15B 108.2
N3 C16 C17 122.5(2)
N3 C16 C15 116.76(19)
C17 C16 C15 120.7(2)
C18 C17 C16 119.4(2)
C18 C17 H17A 120.3
C16 C17 H17A 120.3
C17 C18 C19 119.1(2)
C17 C18 H18A 120.5
C19 C18 H18A 120.5
C18 C19 C20 118.2(2)
C18 C19 H19A 120.9
C20 C19 H19A 120.9
N3 C20 C19 124.1(3)
N3 C20 H20A 117.9
C19 C20 H20A 117.9
Si2 C21 Si1 119.88(10)
Si2 C21 Zn1 107.69(9)
Si1 C21 Zn1 116.47(10)
Si2 C21 H21A 103.5
Si1 C21 H21A 103.5
Zn1 C21 H21A 103.5
Si1 C22 H22A 109.5
Si1 C22 H22B 109.5
H22A C22 H22B 109.5
Si1 C22 H22C 109.5
H22A C22 H22C 109.5
H22B C22 H22C 109.5
Si1 C23 H23A 109.5
Si1 C23 H23B 109.5
H23A C23 H23B 109.5
Si1 C23 H23C 109.5
H23A C23 H23C 109.5
H23B C23 H23C 109.5
Si1 C24 H24A 109.5
Si1 C24 H24B 109.5
H24A C24 H24B 109.5
Si1 C24 H24C 109.5
H24A C24 H24C 109.5
H24B C24 H24C 109.5
Si2 C25 H25A 109.5
Si2 C25 H25B 109.5
H25A C25 H25B 109.5
Si2 C25 H25C 109.5
H25A C25 H25C 109.5
H25B C25 H25C 109.5
Si2 C26 H26A 109.5
Si2 C26 H26B 109.5
H26A C26 H26B 109.5
Si2 C26 H26C 109.5
H26A C26 H26C 109.5
H26B C26 H26C 109.5
Si2 C27 H27A 109.5
Si2 C27 H27B 109.5
H27A C27 H27B 109.5
Si2 C27 H27C 109.5
H27A C27 H27C 109.5
H27B C27 H27C 109.5

loop_
_geom_bond_atom_site_label_1
_geom_bond_atom_site_label_2
_geom_bond_distance
Zn1 C1 1.994(2)
Zn1 C21 2.0070(19)
Zn1 N1 2.1528(16)
Zn1 N2 2.1689(16)
Si1 C21 1.8470(19)
Si1 C23 1.875(3)
Si1 C22 1.880(3)
Si1 C24 1.883(3)
Si2 C21 1.843(2)
Si2 C27 1.878(2)
Si2 C25 1.882(2)
Si2 C26 1.880(2)
N1 C9 1.344(3)
N1 C13 1.344(3)
N2 C14 1.468(3)
N2 C15 1.480(2)
N2 H1N2 0.87(2)
N3 C16 1.342(3)
N3 C20 1.342(3)
C1 C2 1.216(3)
C2 C3 1.439(3)
C3 C4 1.390(3)
C3 C8 1.392(3)
C4 C5 1.390(3)
C4 H4A 0.9500
C5 C6 1.366(4)
C5 H5A 0.9500
C6 C7 1.377(4)
C6 H6A 0.9500
C7 C8 1.376(3)
C7 H7A 0.9500
C8 H8A 0.9500
C9 C10 1.375(3)
C9 H9A 0.9500
C10 C11 1.377(4)
C10 H10A 0.9500
C11 C12 1.381(3)
C11 H11A 0.9500
C12 C13 1.384(3)
C12 H12A 0.9500
C13 C14 1.505(3)
C14 H14A 0.9900
C14 H14B 0.9900
C15 C16 1.497(3)
C15 H15A 0.9900
C15 H15B 0.9900
C16 C17 1.382(3)
C17 C18 1.374(4)
C17 H17A 0.9500
C18 C19 1.369(4)
C18 H18A 0.9500
C19 C20 1.377(4)
C19 H19A 0.9500
C20 H20A 0.9500
C21 H21A 1.0000
C22 H22A 0.9800
C22 H22B 0.9800
C22 H22C 0.9800
C23 H23A 0.9800
C23 H23B 0.9800
C23 H23C 0.9800
C24 H24A 0.9800
C24 H24B 0.9800
C24 H24C 0.9800
C25 H25A 0.9800
C25 H25B 0.9800
C25 H25C 0.9800
C26 H26A 0.9800
C26 H26B 0.9800
C26 H26C 0.9800
C27 H27A 0.9800
C27 H27B 0.9800
C27 H27C 0.9800
